data_4061147
_journal_name_full Organometallics
_journal_paper_doi 10.1021/om049545i
_journal_year 2004
_chemical_formula_sum 'C11 H23 Cl2 N4 P Ti'
_chemical_formula_weight 361.10
_space_group_IT_number 14
_symmetry_cell_setting monoclinic
_symmetry_space_group_name_Hall '-P 2yn'
_symmetry_space_group_name_H-M 'P 1 21/n 1'
_cell_angle_alpha 90.00
_cell_angle_beta 97.376(14)
_cell_angle_gamma 90.00
_cell_formula_units_Z 4
_cell_length_a 8.6498(14)
_cell_length_b 11.349(3)
_cell_length_c 18.049(3)
_cell_measurement_temperature 293(2)
_cell_volume 1757.1(6)
_diffrn_ambient_temperature 293(2)
_exptl_crystal_density_diffrn 1.365
_cod_original_sg_symbol_H-M 'P 21/n'
_cod_database_code 4061147

loop_
_symmetry_equiv_pos_as_xyz
'x, y, z'
'-x+1/2, y+1/2, -z+1/2'
'-x, -y, -z'
'x-1/2, -y-1/2, z-1/2'

loop_
_atom_site_label
_atom_site_type_symbol
_atom_site_fract_x
_atom_site_fract_y
_atom_site_fract_z
_atom_site_U_iso_or_equiv
_atom_site_adp_type
_atom_site_occupancy
_atom_site_symmetry_multiplicity
_atom_site_calc_flag
_atom_site_refinement_flags
_atom_site_disorder_assembly
_atom_site_disorder_group
Ti1 Ti 0.84907(8) 0.21518(6) 0.08551(3) 0.0596(3) Uani 1 1 d . . .
Cl1 Cl 0.8136(2) 0.36939(12) 0.16413(7) 0.1194(6) Uani 1 1 d . . .
Cl2 Cl 1.11666(15) 0.18465(14) 0.10699(8) 0.1026(5) Uani 1 1 d . . .
P1 P 0.76340(10) 0.30993(8) -0.08910(4) 0.0495(3) Uani 1 1 d . . .
N1 N 0.8216(4) 0.2799(3) -0.00377(16) 0.0625(8) Uani 1 1 d . . .
N2 N 0.6884(5) 0.4415(3) -0.09253(18) 0.0785(10) Uani 1 1 d . . .
N3 N 0.9108(4) 0.2920(4) -0.13647(19) 0.0788(11) Uani 1 1 d . . .
N4 N 0.6296(3) 0.2274(3) -0.13422(15) 0.0522(7) Uani 1 1 d . . .
C1 C 0.8312(7) 0.0236(5) 0.1406(4) 0.0984(17) Uani 1 1 d . . .
H1A H 0.9164 -0.0208 0.1688 0.118 Uiso 1 1 calc R . .
C2 C 0.7842(10) 0.0192(5) 0.0612(4) 0.123(3) Uani 1 1 d . . .
H2A H 0.8254 -0.0328 0.0250 0.147 Uiso 1 1 calc R . .
C3 C 0.6473(9) 0.0855(6) 0.0501(3) 0.110(2) Uani 1 1 d . . .
H3A H 0.5765 0.0897 0.0032 0.132 Uiso 1 1 calc R . .
C4 C 0.6168(7) 0.1280(6) 0.1155(4) 0.1111(19) Uani 1 1 d . . .
H4A H 0.5221 0.1707 0.1240 0.133 Uiso 1 1 calc R . .
C5 C 0.7265(8) 0.0894(5) 0.1689(3) 0.0953(16) Uani 1 1 d . . .
H5A H 0.7268 0.1047 0.2223 0.114 Uiso 1 1 calc R . .
C6 C 0.7123(15) 0.5235(5) -0.0325(4) 0.225(7) Uani 1 1 d . . .
H6A H 0.7500 0.4826 0.0128 0.338 Uiso 1 1 calc R . .
H6B H 0.6155 0.5617 -0.0268 0.338 Uiso 1 1 calc R . .
H6C H 0.7875 0.5813 -0.0430 0.338 Uiso 1 1 calc R . .
C7 C 0.6334(9) 0.4981(5) -0.1646(3) 0.122(2) Uani 1 1 d . . .
H7A H 0.6202 0.4394 -0.2032 0.183 Uiso 1 1 calc R . .
H7B H 0.7086 0.5553 -0.1760 0.183 Uiso 1 1 calc R . .
H7C H 0.5355 0.5364 -0.1615 0.183 Uiso 1 1 calc R . .
C8 C 0.8961(6) 0.3039(6) -0.2176(3) 0.1013(18) Uani 1 1 d . . .
H8A H 0.7886 0.2959 -0.2381 0.152 Uiso 1 1 calc R . .
H8B H 0.9565 0.2437 -0.2378 0.152 Uiso 1 1 calc R . .
H8C H 0.9335 0.3800 -0.2302 0.152 Uiso 1 1 calc R . .
C9 C 1.0714(6) 0.3047(6) -0.1022(4) 0.119(2) Uani 1 1 d . . .
H9A H 1.0764 0.2960 -0.0490 0.179 Uiso 1 1 calc R . .
H9B H 1.1095 0.3812 -0.1135 0.179 Uiso 1 1 calc R . .
H9C H 1.1345 0.2451 -0.1213 0.179 Uiso 1 1 calc R . .
C10 C 0.4630(5) 0.2457(5) -0.1292(3) 0.0866(14) Uani 1 1 d . . .
H10A H 0.4475 0.3237 -0.1108 0.130 Uiso 1 1 calc R . .
H10B H 0.4282 0.1888 -0.0957 0.130 Uiso 1 1 calc R . .
H10C H 0.4047 0.2367 -0.1778 0.130 Uiso 1 1 calc R . .
C11 C 0.6615(6) 0.1108(4) -0.1620(3) 0.0857(13) Uani 1 1 d . . .
H11A H 0.7713 0.1029 -0.1643 0.129 Uiso 1 1 calc R . .
H11B H 0.6055 0.1005 -0.2110 0.129 Uiso 1 1 calc R . .
H11C H 0.6289 0.0521 -0.1290 0.129 Uiso 1 1 calc R . .

loop_
_atom_site_aniso_label
_atom_site_aniso_U_11
_atom_site_aniso_U_22
_atom_site_aniso_U_33
_atom_site_aniso_U_23
_atom_site_aniso_U_13
_atom_site_aniso_U_12
Ti1 0.0768(5) 0.0605(4) 0.0369(4) 0.0074(3) -0.0105(3) -0.0235(3)
Cl1 0.2090(18) 0.0785(8) 0.0614(7) -0.0148(6) -0.0184(8) -0.0023(9)
Cl2 0.0791(7) 0.1240(11) 0.0949(9) 0.0300(8) -0.0263(6) -0.0250(7)
P1 0.0498(5) 0.0588(5) 0.0375(4) 0.0081(4) -0.0033(3) -0.0143(4)
N1 0.0737(19) 0.0664(19) 0.0426(16) 0.0104(14) -0.0107(14) -0.0269(15)
N2 0.118(3) 0.058(2) 0.0544(19) 0.0050(15) -0.0054(18) -0.0008(19)
N3 0.0469(17) 0.128(3) 0.0606(19) 0.028(2) 0.0050(14) -0.0167(18)
N4 0.0438(14) 0.0652(18) 0.0462(15) -0.0089(13) 0.0010(11) -0.0068(12)
C1 0.101(4) 0.077(3) 0.113(4) 0.038(3) 0.001(3) -0.015(3)
C2 0.185(7) 0.068(3) 0.136(6) -0.037(3) 0.096(5) -0.061(4)
C3 0.134(5) 0.117(5) 0.070(3) 0.025(3) -0.021(3) -0.086(4)
C4 0.084(3) 0.124(5) 0.128(5) 0.025(4) 0.021(3) -0.024(3)
C5 0.122(4) 0.103(4) 0.062(3) 0.017(3) 0.020(3) -0.036(3)
C6 0.52(2) 0.058(3) 0.084(4) -0.017(3) -0.028(7) 0.005(7)
C7 0.191(7) 0.094(4) 0.075(3) 0.023(3) -0.003(4) 0.044(4)
C8 0.089(3) 0.155(5) 0.065(3) 0.023(3) 0.027(2) -0.002(3)
C9 0.053(3) 0.174(6) 0.125(5) 0.052(4) -0.006(3) -0.033(3)
C10 0.046(2) 0.126(4) 0.086(3) -0.009(3) 0.0005(19) -0.011(2)
C11 0.091(3) 0.078(3) 0.087(3) -0.023(2) 0.006(2) -0.006(2)

loop_
_geom_bond_atom_site_label_1
_geom_bond_atom_site_label_2
_geom_bond_distance
_geom_bond_site_symmetry_2
_geom_bond_publ_flag
Ti1 N1 1.759(3) . ?
Ti1 Cl1 2.2982(16) . ?
Ti1 C3 2.310(4) . ?
Ti1 C2 2.322(5) . ?
Ti1 Cl2 2.3233(16) . ?
Ti1 C4 2.364(5) . ?
Ti1 C1 2.404(5) . ?
Ti1 C5 2.415(4) . ?
P1 N1 1.594(3) . ?
P1 N4 1.624(3) . ?
P1 N2 1.626(4) . ?
P1 N3 1.636(4) . ?
N2 C6 1.423(7) . ?
N2 C7 1.473(6) . ?
N3 C8 1.459(5) . ?
N3 C9 1.454(6) . ?
N4 C11 1.454(5) . ?
N4 C10 1.470(5) . ?
C1 C5 1.325(8) . ?
C1 C2 1.440(9) . ?
C2 C3 1.395(9) . ?
C3 C4 1.333(9) . ?
C4 C5 1.336(8) . ?
